data_1569336
loop_
_publ_author_name
'Deolka, Shubham'
'Govindarajan, R.'
'Khaskin, Eugene'
'Vasylevskyi, Serhii'
'Bahri, Janet'
'Fayzullin, Robert R.'
'Roy, Michael C.'
'Khusnutdinova, Julia R.'

_publ_section_title
;
 Oxygen transfer reactivity mediated by nickel perfluoroalkyl complexes
 using molecular oxygen as a terminal oxidant
;
_journal_issue 25
_journal_name_full 'Chemical Science'
_journal_page_first 7026
_journal_page_last 7035
_journal_paper_doi 10.1039/D3SC01861J
_journal_volume 14
_journal_year 2023
_chemical_formula_moiety 'C13 H8 F10 N2 Ni'
_chemical_formula_sum 'C13 H8 F10 N2 Ni'
_chemical_formula_weight 440.92
_space_group_crystal_system monoclinic
_space_group_IT_number 14
_space_group_name_Hall '-P 2yn'
_space_group_name_H-M_alt 'P 1 21/n 1'
_atom_sites_solution_hydrogens geom
_atom_sites_solution_primary dual
_audit_creation_date 2022-03-15
_audit_creation_method
;
Olex2 1.5
(compiled 2021.12.09 svn.r5202d8cf for OlexSys, GUI svn.r6439)
;
_audit_update_record
;
2023-02-14 deposited with the CCDC.	2023-06-05 downloaded from the CCDC.
;
_cell_angle_alpha 90
_cell_angle_beta 139.278(11)
_cell_angle_gamma 90
_cell_formula_units_Z 8
_cell_length_a 10.0066(5)
_cell_length_b 34.6611(4)
_cell_length_c 13.2116(7)
_cell_measurement_reflns_used 61049
_cell_measurement_temperature 100
_cell_measurement_theta_max 33.5180
_cell_measurement_theta_min 2.4490
_cell_volume 2989.4(7)
_computing_cell_refinement 'CrysAlisPro 1.171.41.115a (Rigaku OD, 2021)'
_computing_data_collection 'CrysAlisPro 1.171.41.115a (Rigaku OD, 2021)'
_computing_data_reduction 'CrysAlisPro 1.171.41.115a (Rigaku OD, 2021)'
_computing_molecular_graphics 'Olex2 1.5 (Dolomanov et al., 2009)'
_computing_publication_material 'Olex2 1.5 (Dolomanov et al., 2009)'
_computing_structure_refinement 'SHELXL 2016/6 (Sheldrick, 2015)'
_computing_structure_solution 'SHELXT 2014/5 (Sheldrick, 2014)'
_diffrn_ambient_temperature 100
_diffrn_detector 'Hybrid Pixel Array Detector'
_diffrn_detector_area_resol_mean 5.8140
_diffrn_measured_fraction_theta_full 0.999
_diffrn_measured_fraction_theta_max 0.974
_diffrn_measurement_details
;
List of Runs (angles in degrees, time in seconds):

  # Type    Start    End  Width  t~exp~   \w     \q     \k     \f   Frames
#--------------------------------------------------------------------------
  1  \w    -76.00  47.00   0.50    7.36    --   13.90 -77.00 150.00  246
  2  \w    -76.00  39.00   0.50    7.36    --   13.90 -38.00 -30.00  230
  3  \w   -104.00  11.00   0.50    7.36    --  -14.60 -38.00 -60.00  230
  4  \w    -42.00  75.00   0.50    7.36    --  -14.60  57.00   0.00  234
  5  \w    -76.00  37.00   0.50    7.36    --   13.90 -82.00 120.00  226
  6  \w    -20.00 103.00   0.50    7.36    --   13.90  79.00  67.00  246
  7  \w    -20.00 103.00   0.50    7.36    --   13.90  77.00-150.00  246
  8  \w    -40.00  75.00   0.50    7.36    --  -14.60  38.00-120.00  230
  9  \w    -50.00  75.00   0.50    7.36    --  -14.60  82.00  30.00  250
 10  \w    -40.00  75.00   0.50    7.36    --  -14.60  43.00 -79.00  230
;
_diffrn_measurement_device 'four-circle diffractometer'
_diffrn_measurement_device_type 'XtaLAB AFC12 (RINC): Kappa dual offset/far'
_diffrn_measurement_method '\w scans'
_diffrn_orient_matrix_type 'CrysAlisPro convention (1999,Acta A55,543-557)'
_diffrn_orient_matrix_UB_11 -0.0352047000
_diffrn_orient_matrix_UB_12 -0.0038787000
_diffrn_orient_matrix_UB_13 -0.0699725000
_diffrn_orient_matrix_UB_21 0.0090554000
_diffrn_orient_matrix_UB_22 0.0198521000
_diffrn_orient_matrix_UB_23 -0.0070244000
_diffrn_orient_matrix_UB_31 0.1023948000
_diffrn_orient_matrix_UB_32 -0.0030945000
_diffrn_orient_matrix_UB_33 0.0427348000
_diffrn_radiation_monochromator mirror
_diffrn_radiation_probe x-ray
_diffrn_radiation_type 'Mo K\a'
_diffrn_radiation_wavelength 0.71073
_diffrn_reflns_av_R_equivalents 0.0889
_diffrn_reflns_av_unetI/netI 0.0369
_diffrn_reflns_Laue_measured_fraction_full 0.999
_diffrn_reflns_Laue_measured_fraction_max 0.974
_diffrn_reflns_limit_h_max 15
_diffrn_reflns_limit_h_min -15
_diffrn_reflns_limit_k_max 54
_diffrn_reflns_limit_k_min -54
_diffrn_reflns_limit_l_max 20
_diffrn_reflns_limit_l_min -20
_diffrn_reflns_number 133245
_diffrn_reflns_point_group_measured_fraction_full 0.999
_diffrn_reflns_point_group_measured_fraction_max 0.974
_diffrn_reflns_theta_full 25.242
_diffrn_reflns_theta_max 33.963
_diffrn_reflns_theta_min 2.363
_diffrn_source 'micro-focus sealed X-ray tube'
_diffrn_source_type 'Rigaku (Mo) X-ray Source'
_exptl_absorpt_coefficient_mu 1.413
_exptl_absorpt_correction_T_max 1.00000
_exptl_absorpt_correction_T_min 0.48156
_exptl_absorpt_correction_type multi-scan
_exptl_absorpt_process_details
;
CrysAlisPro 1.171.41.115a (Rigaku Oxford Diffraction, 2021)
Empirical absorption correction using spherical harmonics,
implemented in SCALE3 ABSPACK scaling algorithm.
;
_exptl_crystal_colour 'clear yellowish'
_exptl_crystal_colour_lustre clear
_exptl_crystal_colour_modifier yellowish
_exptl_crystal_density_diffrn 1.959
_exptl_crystal_description block
_exptl_crystal_F_000 1744
_exptl_crystal_size_max 0.196
_exptl_crystal_size_mid 0.108
_exptl_crystal_size_min 0.102
_refine_diff_density_max 1.110
_refine_diff_density_min -0.932
_refine_diff_density_rms 0.096
_refine_ls_extinction_method none
_refine_ls_goodness_of_fit_ref 1.145
_refine_ls_hydrogen_treatment constr
_refine_ls_matrix_type full
_refine_ls_number_parameters 655
_refine_ls_number_reflns 11667
_refine_ls_number_restraints 336
_refine_ls_restrained_S_all 1.143
_refine_ls_R_factor_all 0.0606
_refine_ls_R_factor_gt 0.0537
_refine_ls_shift/su_max 0.001
_refine_ls_shift/su_mean 0.000
_refine_ls_structure_factor_coef Fsqd
_refine_ls_weighting_details 'w=1/[\s^2^(Fo^2^)+(0.0264P)^2^+6.0408P] where P=(Fo^2^+2Fc^2^)/3'
_refine_ls_weighting_scheme calc
_refine_ls_wR_factor_gt 0.1224
_refine_ls_wR_factor_ref 0.1251
_reflns_Friedel_coverage 0.000
_reflns_number_gt 10536
_reflns_number_total 11667
_reflns_threshold_expression 'I > 2\s(I)'
_cod_data_source_file d3sc01861j3.cif
_cod_data_source_block jk1117a
_cod_original_cell_volume 2989.4(5)
_cod_database_code 1569336
_shelx_shelxl_version_number 2016/6
_chemical_oxdiff_formula C13H18F10N2Ni1
_shelx_space_group_comment
;
The symmetry employed for this shelxl refinement is uniquely defined
by the following loop, which should always be used as a source of
symmetry information in preference to the above space-group names.
They are only intended as comments.
;
_olex2_refinement_description
;
1. Twinned data refinement
 Scales: 0.6719(10)
 0.3281(10)
2. Fixed Uiso
 At 1.2 times of:
  All C(H) groups, All C(H,H) groups
 At 1.5 times of:
  All C(H,H,H) groups
3. Rigid body (RIGU) restrains
 N5, N6, N7, N8, C12, C15, C18, C19, C21, C23, C24, C25, C26, C27, C28, C29,
 C30, C31, C32, C42
 with sigma for 1-2 distances of 0.0004 and sigma for 1-3 distances of 0.0004
 N1, N2, N3, N4, C9, C10, C11, C13, C14, C16, C17, C20, C22, C33, C34, C35,
 C36, C37, C38, C39, C40, C41
 with sigma for 1-2 distances of 0.0004 and sigma for 1-3 distances of 0.0004
4. Others
 Sof(N3)=Sof(N4)=Sof(C33)=Sof(H33)=Sof(C34)=Sof(H34)=Sof(C35)=Sof(H35)=
 Sof(C36)=Sof(C37)=Sof(C38)=Sof(H38A)=Sof(H38B)=Sof(H38C)=Sof(C39)=Sof(H39)=
 Sof(C40)=Sof(C41)=Sof(H41)=Sof(N7)=Sof(N8)=Sof(H12A)=Sof(H19A)=Sof(C27)=
 Sof(H27)=Sof(C28)=Sof(H28A)=Sof(H28B)=Sof(H28C)=Sof(C29)=Sof(C30)=Sof(C31)=
 Sof(H31)=Sof(C32)=Sof(H32)=Sof(C42)=1-FVAR(1)
 Sof(N1)=Sof(N2)=Sof(C9)=Sof(H9A)=Sof(H9B)=Sof(H9C)=Sof(C10)=Sof(H10)=Sof(C11)=
 Sof(C13)=Sof(H13)=Sof(C14)=Sof(H14)=Sof(C16)=Sof(H16)=Sof(C17)=Sof(H17)=
 Sof(C20)=Sof(C22)=Sof(N5)=Sof(N6)=Sof(H12)=Sof(C15)=Sof(C18)=Sof(H18)=Sof(H19)=
 Sof(C21)=Sof(C23)=Sof(H23)=Sof(C24)=Sof(H24)=Sof(C25)=Sof(C26)=Sof(H26A)=
 Sof(H26B)=Sof(H26C)=FVAR(1)
5.a Aromatic/amide H refined with riding coordinates:
 C10(H10), C13(H13), C14(H14), C16(H16), C17(H17), C33(H33), C34(H34),
 C35(H35), C39(H39), C41(H41), C12(H12), C12(H12A), C18(H18), C19(H19),
 C19(H19A), C23(H23), C24(H24), C27(H27), C31(H31), C32(H32)
5.b Idealised Me refined as rotating group:
 C9(H9A,H9B,H9C), C38(H38A,H38B,H38C), C26(H26A,H26B,H26C), C28(H28A,H28B,H28C)
;
_olex2_submission_special_instructions 'No special instructions were received'
_oxdiff_exptl_absorpt_empirical_details
;
Empirical correction (ABSPACK) includes:
- Absorption correction using spherical harmonics
- Frame scaling
;
_oxdiff_exptl_absorpt_empirical_full_max 1.459
_oxdiff_exptl_absorpt_empirical_full_min 0.536

loop_
_space_group_symop_operation_xyz
'x, y, z'
'-x+1/2, y+1/2, -z+1/2'
'-x, -y, -z'
'x-1/2, -y-1/2, z-1/2'

loop_
_atom_site_label
_atom_site_type_symbol
_atom_site_fract_x
_atom_site_fract_y
_atom_site_fract_z
_atom_site_U_iso_or_equiv
_atom_site_adp_type
_atom_site_occupancy
_atom_site_site_symmetry_order
_atom_site_calc_flag
_atom_site_refinement_flags_posn
_atom_site_refinement_flags_adp
_atom_site_refinement_flags_occupancy
_atom_site_disorder_assembly
_atom_site_disorder_group
Ni1 Ni 0.35391(7) 0.30529(2) 0.22229(5) 0.02511(8) Uani 1 1 d . . . . .
F1 F 0.0831(4) 0.36185(8) 0.0274(3) 0.0467(6) Uani 1 1 d . . . . .
F2 F 0.3879(4) 0.38044(7) 0.1607(3) 0.0431(5) Uani 1 1 d . . . . .
F3 F 0.4943(4) 0.38306(7) 0.4239(3) 0.0405(5) Uani 1 1 d . . . . .
F4 F 0.1893(4) 0.36553(7) 0.2897(3) 0.0473(6) Uani 1 1 d . . . . .
F5 F 0.2357(5) 0.41817(7) 0.2313(4) 0.0583(7) Uani 1 1 d . . . . .
F6 F 0.7263(3) 0.34660(7) 0.4128(3) 0.0409(5) Uani 1 1 d . . . . .
F7 F 0.7484(4) 0.28465(8) 0.4512(3) 0.0451(6) Uani 1 1 d . . . . .
F8 F 0.5744(5) 0.33267(8) 0.1330(4) 0.0510(7) Uani 1 1 d . . . . .
F9 F 0.5977(4) 0.27187(7) 0.1731(3) 0.0406(5) Uani 1 1 d . . . . .
F10 F 0.8662(4) 0.30759(12) 0.3344(4) 0.0728(11) Uani 1 1 d . . . . .
N1 N 0.3190(6) 0.24697(10) 0.2212(4) 0.0137(5) Uani 0.666(3) 1 d . . P A 1
N2 N 0.0796(5) 0.29088(10) 0.1193(4) 0.0154(6) Uani 0.666(3) 1 d . . P A 1
N3 N 0.1343(19) 0.2692(4) 0.1513(14) 0.0439(18) Uani 0.334(3) 1 d . . P A 2
N4 N 0.426(2) 0.2457(4) 0.2672(15) 0.050(2) Uani 0.334(3) 1 d . . P A 2
C1 C 0.6288(5) 0.31252(10) 0.3351(4) 0.0287(6) Uani 1 1 d . . . . .
C2 C 0.2881(5) 0.35838(10) 0.1740(4) 0.0303(6) Uani 1 1 d . . . . .
C5 C 0.6697(5) 0.30601(11) 0.2448(5) 0.0361(7) Uani 1 1 d . . . . .
C6 C 0.3009(6) 0.38149(11) 0.2804(5) 0.0375(8) Uani 1 1 d . . . . .
C9 C 0.5950(8) 0.20170(16) 0.3333(7) 0.0258(10) Uani 0.666(3) 1 d . . P A 1
H9A H 0.623533 0.174780 0.359278 0.039 Uiso 0.666(3) 1 calc R U P A 1
H9B H 0.693473 0.216807 0.426409 0.039 Uiso 0.666(3) 1 calc R U P A 1
H9C H 0.603113 0.207821 0.267159 0.039 Uiso 0.666(3) 1 calc R U P A 1
C10 C -0.1021(7) 0.30139(15) 0.0452(7) 0.0257(10) Uani 0.666(3) 1 d . . P A 1
H10 H -0.136051 0.327444 0.025120 0.031 Uiso 0.666(3) 1 calc R U P A 1
C11 C 0.1238(6) 0.25178(13) 0.1428(5) 0.0149(6) Uani 0.666(3) 1 d . . P A 1
C13 C -0.2123(8) 0.23620(18) 0.0129(8) 0.0322(12) Uani 0.666(3) 1 d . . P A 1
H13 H -0.311492 0.218525 -0.023847 0.039 Uiso 0.666(3) 1 calc R U P A 1
C14 C 0.0606(8) 0.18447(14) 0.1240(6) 0.0257(9) Uani 0.666(3) 1 d . . P A 1
H14 H -0.022481 0.163608 0.092807 0.031 Uiso 0.666(3) 1 calc R U P A 1
C16 C 0.2509(8) 0.17906(14) 0.1991(6) 0.0234(8) Uani 0.666(3) 1 d . . P A 1
H16 H 0.299060 0.153978 0.219091 0.028 Uiso 0.666(3) 1 calc R U P A 1
C17 C -0.2503(7) 0.27410(15) -0.0061(6) 0.0300(10) Uani 0.666(3) 1 d . . P A 1
H17 H -0.375672 0.282801 -0.053517 0.036 Uiso 0.666(3) 1 calc R U P A 1
C20 C 0.3835(6) 0.21061(10) 0.2502(4) 0.0167(6) Uani 0.666(3) 1 d . . P A 1
C22 C -0.0120(6) 0.22310(12) 0.0926(5) 0.0186(6) Uani 0.666(3) 1 d . . P A 1
C33 C 0.518(2) 0.1791(5) 0.3159(17) 0.051(2) Uani 0.334(3) 1 d . . P A 2
H33 H 0.610738 0.159174 0.358203 0.061 Uiso 0.334(3) 1 calc R U P A 2
C34 C -0.005(3) 0.1955(5) 0.1049(18) 0.049(2) Uani 0.334(3) 1 d . . P A 2
H34 H -0.056582 0.171020 0.088460 0.059 Uiso 0.334(3) 1 calc R U P A 2
C35 C 0.573(3) 0.2134(5) 0.330(2) 0.047(3) Uani 0.334(3) 1 d . . P A 2
H35 H 0.702268 0.218571 0.377796 0.056 Uiso 0.334(3) 1 calc R U P A 2
C36 C -0.049(3) 0.2672(5) 0.082(2) 0.062(4) Uani 0.334(3) 1 d . . P A 2
C37 C 0.258(2) 0.2383(5) 0.2019(17) 0.045(2) Uani 0.334(3) 1 d . . P A 2
C38 C -0.161(3) 0.2990(5) 0.0345(19) 0.048(3) Uani 0.334(3) 1 d . . P A 2
H38A H -0.177485 0.312981 -0.037065 0.071 Uiso 0.334(3) 1 calc R U P A 2
H38B H -0.093018 0.315094 0.122359 0.071 Uiso 0.334(3) 1 calc R U P A 2
H38C H -0.293546 0.291824 -0.015878 0.071 Uiso 0.334(3) 1 calc R U P A 2
C39 C -0.145(3) 0.2293(5) 0.044(2) 0.047(2) Uani 0.334(3) 1 d . . P A 2
H39 H -0.280346 0.226465 -0.012205 0.057 Uiso 0.334(3) 1 calc R U P A 2
C40 C 0.181(2) 0.1975(5) 0.1775(17) 0.050(2) Uani 0.334(3) 1 d . . P A 2
C41 C 0.313(3) 0.1701(5) 0.235(2) 0.054(3) Uani 0.334(3) 1 d . . P A 2
H41 H 0.275959 0.144488 0.224977 0.064 Uiso 0.334(3) 1 calc R U P A 2
Ni2 Ni 0.39094(6) 0.44842(2) 0.74543(5) 0.02114(7) Uani 1 1 d . . . . .
F11 F 0.5535(3) 0.39669(7) 0.9677(3) 0.0389(5) Uani 1 1 d . . . . .
F12 F 0.6176(3) 0.37919(6) 0.8497(3) 0.0407(6) Uani 1 1 d . . . . .
F13 F 0.2049(3) 0.36358(6) 0.5859(3) 0.0367(5) Uani 1 1 d . . . . .
F14 F 0.3551(4) 0.33314(6) 0.7926(3) 0.0479(6) Uani 1 1 d . . . . .
F15 F 0.1480(3) 0.38021(6) 0.7075(3) 0.0382(5) Uani 1 1 d . . . . .
F16 F 0.4380(4) 0.40737(7) 0.5904(3) 0.0431(5) Uani 1 1 d . . . . .
F17 F 0.3241(3) 0.46584(7) 0.5105(3) 0.0409(5) Uani 1 1 d . . . . .
F18 F 0.6975(3) 0.49421(6) 0.7749(3) 0.0370(5) Uani 1 1 d . . . . .
F19 F 0.8176(4) 0.43750(7) 0.8678(3) 0.0416(6) Uani 1 1 d . . . . .
F20 F 0.7049(5) 0.45378(10) 0.6560(4) 0.0579(8) Uani 1 1 d . . . . .
N5 N 0.3095(7) 0.46072(15) 0.8417(5) 0.0253(7) Uani 0.666(3) 1 d . . P A 1
N6 N 0.2819(6) 0.50369(11) 0.7021(5) 0.0231(6) Uani 0.666(3) 1 d . . P A 1
N7 N 0.3030(12) 0.50224(18) 0.6685(9) 0.0168(10) Uani 0.334(3) 1 d . . P A 2
N8 N 0.2777(11) 0.4750(3) 0.8068(9) 0.0178(10) Uani 0.334(3) 1 d . . P A 2
C3 C 0.4704(5) 0.39715(8) 0.8235(4) 0.0271(6) Uani 1 1 d . . . . .
C4 C 0.4550(5) 0.44283(9) 0.6427(4) 0.0267(6) Uani 1 1 d . . . . .
C7 C 0.2927(5) 0.36815(8) 0.7261(5) 0.0298(6) Uani 1 1 d . . . . .
C8 C 0.6713(5) 0.45677(10) 0.7364(5) 0.0322(7) Uani 1 1 d . . . . .
C12 C 0.1493(5) 0.56950(10) 0.6553(4) 0.0296(5) Uani 1 1 d . . . . .
H12 H 0.117303 0.593776 0.611524 0.035 Uiso 0.666(3) 1 calc R U P A 1
H12A H 0.095836 0.592632 0.648597 0.035 Uiso 0.334(3) 1 calc R U P A 2
C15 C 0.1690(7) 0.52302(14) 0.8087(5) 0.0271(6) Uani 0.666(3) 1 d . . P A 1
C18 C 0.2891(7) 0.44793(16) 0.9255(6) 0.0297(7) Uani 0.666(3) 1 d . . P A 1
H18 H 0.327508 0.422858 0.963995 0.036 Uiso 0.666(3) 1 calc R U P A 1
C19 C 0.1487(5) 0.50878(11) 0.8892(4) 0.0315(5) Uani 1 1 d . . . . .
H19 H 0.087921 0.524715 0.902357 0.038 Uiso 0.666(3) 1 calc R U P A 1
H19A H 0.123187 0.509017 0.943830 0.038 Uiso 0.334(3) 1 calc R U P A 2
C21 C 0.2499(7) 0.49677(15) 0.7850(6) 0.0243(6) Uani 0.666(3) 1 d . . P A 1
C23 C 0.1186(8) 0.55939(14) 0.7409(6) 0.0318(7) Uani 0.666(3) 1 d . . P A 1
H23 H 0.062751 0.577689 0.752329 0.038 Uiso 0.666(3) 1 calc R U P A 1
C24 C 0.2083(8) 0.47282(17) 0.9555(7) 0.0325(8) Uani 0.666(3) 1 d . . P A 1
H24 H 0.196814 0.465154 1.016084 0.039 Uiso 0.666(3) 1 calc R U P A 1
C25 C 0.2350(7) 0.53880(13) 0.6414(5) 0.0246(6) Uani 0.666(3) 1 d . . P A 1
C26 C 0.2648(8) 0.54778(15) 0.5496(7) 0.0307(8) Uani 0.666(3) 1 d . . P A 1
H26A H 0.169176 0.533150 0.455070 0.046 Uiso 0.666(3) 1 calc R U P A 1
H26B H 0.401974 0.541177 0.608806 0.046 Uiso 0.666(3) 1 calc R U P A 1
H26C H 0.242425 0.574826 0.525665 0.046 Uiso 0.666(3) 1 calc R U P A 1
C27 C 0.1161(12) 0.5415(3) 0.8028(11) 0.0234(10) Uani 0.334(3) 1 d . . P A 2
H27 H 0.057578 0.563608 0.796479 0.028 Uiso 0.334(3) 1 calc R U P A 2
C28 C 0.2574(13) 0.4387(3) 0.9568(11) 0.0226(13) Uani 0.334(3) 1 d . . P A 2
H28A H 0.149062 0.420741 0.880285 0.034 Uiso 0.334(3) 1 calc R U P A 2
H28B H 0.253621 0.445597 1.024912 0.034 Uiso 0.334(3) 1 calc R U P A 2
H28C H 0.386947 0.426909 1.015794 0.034 Uiso 0.334(3) 1 calc R U P A 2
C29 C 0.2303(10) 0.4742(2) 0.8774(8) 0.0175(9) Uani 0.334(3) 1 d . . P A 2
C30 C 0.2445(11) 0.5076(2) 0.7337(10) 0.0149(9) Uani 0.334(3) 1 d . . P A 2
C31 C 0.2043(12) 0.5680(2) 0.5832(10) 0.0220(10) Uani 0.334(3) 1 d . . P A 2
H31 H 0.191630 0.588943 0.532492 0.026 Uiso 0.334(3) 1 calc R U P A 2
C32 C 0.2795(13) 0.5320(2) 0.5954(11) 0.0200(11) Uani 0.334(3) 1 d . . P A 2
H32 H 0.315190 0.529111 0.548140 0.024 Uiso 0.334(3) 1 calc R U P A 2
C42 C 0.1666(11) 0.5419(2) 0.7286(10) 0.0189(9) Uani 0.334(3) 1 d . . P A 2

loop_
_atom_site_aniso_label
_atom_site_aniso_U_11
_atom_site_aniso_U_22
_atom_site_aniso_U_33
_atom_site_aniso_U_23
_atom_site_aniso_U_13
_atom_site_aniso_U_12
Ni1 0.0284(2) 0.02467(16) 0.02498(17) -0.00426(14) 0.02098(17) -0.00730(14)
F1 0.0297(11) 0.0558(15) 0.0337(12) 0.0091(11) 0.0182(10) 0.0071(11)
F2 0.0495(14) 0.0365(12) 0.0515(14) 0.0063(11) 0.0406(13) -0.0021(10)
F3 0.0430(13) 0.0360(11) 0.0407(12) -0.0098(10) 0.0312(12) -0.0047(10)
F4 0.0483(14) 0.0468(13) 0.0621(16) -0.0163(12) 0.0461(14) -0.0092(11)
F5 0.069(2) 0.0322(12) 0.074(2) 0.0067(14) 0.0546(18) 0.0139(12)
F6 0.0295(10) 0.0432(12) 0.0417(12) -0.0193(10) 0.0247(10) -0.0141(9)
F7 0.0392(12) 0.0501(14) 0.0246(10) 0.0031(10) 0.0182(10) 0.0119(11)
F8 0.0699(18) 0.0492(15) 0.0680(18) 0.0064(13) 0.0618(17) -0.0026(13)
F9 0.0500(14) 0.0407(12) 0.0390(12) -0.0091(10) 0.0359(12) -0.0051(10)
F10 0.0273(12) 0.129(3) 0.0603(18) -0.0400(19) 0.0327(14) -0.0166(15)
N1 0.0126(10) 0.0155(9) 0.0146(13) 0.0015(9) 0.0108(11) 0.0015(8)
N2 0.0134(10) 0.0157(9) 0.0196(14) 0.0043(9) 0.0133(11) 0.0032(8)
N3 0.044(3) 0.060(3) 0.032(4) -0.001(3) 0.030(3) -0.006(3)
N4 0.045(3) 0.058(4) 0.043(5) -0.001(3) 0.032(3) -0.004(2)
C1 0.0256(14) 0.0314(15) 0.0213(13) -0.0043(11) 0.0156(13) -0.0011(12)
C2 0.0256(14) 0.0320(15) 0.0267(14) 0.0019(12) 0.0180(13) 0.0001(12)
C5 0.0238(15) 0.051(2) 0.0315(17) -0.0028(17) 0.0203(15) -0.0022(14)
C6 0.040(2) 0.0308(15) 0.042(2) 0.0014(15) 0.0306(18) 0.0033(14)
C9 0.0228(13) 0.023(2) 0.030(2) 0.0034(17) 0.0195(15) 0.0085(12)
C10 0.0149(12) 0.0279(14) 0.033(2) 0.0087(14) 0.0176(13) 0.0061(9)
C11 0.0128(9) 0.0156(9) 0.0162(14) 0.0024(9) 0.0110(10) 0.0009(7)
C13 0.0168(12) 0.0331(14) 0.039(3) 0.0071(15) 0.0189(16) 0.0002(11)
C14 0.0235(12) 0.0184(11) 0.028(2) 0.0016(12) 0.0174(14) -0.0016(9)
C16 0.0242(12) 0.0165(11) 0.0239(19) 0.0022(12) 0.0166(14) 0.0020(9)
C17 0.0149(13) 0.0341(15) 0.035(2) 0.0087(14) 0.0175(16) 0.0032(10)
C20 0.0193(11) 0.0163(9) 0.0149(13) 0.0024(9) 0.0131(11) 0.0043(7)
C22 0.0154(10) 0.0193(10) 0.0188(15) 0.0020(10) 0.0123(11) -0.0023(7)
C33 0.051(3) 0.058(4) 0.045(5) -0.003(3) 0.037(4) -0.005(3)
C34 0.050(3) 0.055(3) 0.043(5) -0.001(3) 0.036(3) -0.007(3)
C35 0.046(3) 0.057(4) 0.035(5) -0.002(3) 0.030(4) -0.004(3)
C36 0.049(3) 0.055(3) 0.074(8) 0.004(3) 0.045(4) -0.004(3)
C37 0.044(3) 0.059(3) 0.031(4) -0.003(3) 0.029(3) -0.006(2)
C38 0.048(5) 0.057(4) 0.041(6) 0.003(4) 0.035(5) -0.002(4)
C39 0.051(3) 0.056(4) 0.043(6) 0.002(3) 0.038(4) -0.007(3)
C40 0.051(3) 0.059(3) 0.044(5) -0.003(3) 0.037(3) -0.007(2)
C41 0.052(3) 0.059(3) 0.049(7) -0.004(3) 0.038(4) -0.007(3)
Ni2 0.01789(17) 0.01655(13) 0.02696(17) 0.00100(13) 0.01643(15) 0.00111(12)
F11 0.0310(10) 0.0379(11) 0.0296(10) 0.0079(9) 0.0178(9) -0.0033(9)
F12 0.0311(11) 0.0233(9) 0.0639(15) 0.0123(10) 0.0349(12) 0.0104(8)
F13 0.0355(11) 0.0261(9) 0.0422(11) -0.0063(8) 0.0277(10) -0.0053(8)
F14 0.0433(13) 0.0213(9) 0.0639(17) 0.0123(10) 0.0364(13) 0.0000(9)
F15 0.0314(11) 0.0335(10) 0.0541(14) -0.0064(10) 0.0336(11) -0.0079(8)
F16 0.0576(15) 0.0342(11) 0.0649(15) -0.0183(10) 0.0541(14) -0.0150(10)
F17 0.0319(11) 0.0489(13) 0.0252(10) 0.0031(9) 0.0169(9) -0.0099(10)
F18 0.0286(10) 0.0294(9) 0.0422(12) 0.0004(9) 0.0238(10) -0.0066(8)
F19 0.0293(11) 0.0401(12) 0.0525(14) 0.0120(11) 0.0302(11) 0.0076(9)
F20 0.0555(16) 0.083(2) 0.0677(18) -0.0191(16) 0.0557(16) -0.0249(15)
N5 0.0175(16) 0.0291(14) 0.0257(16) -0.0008(12) 0.0154(15) -0.0011(12)
N6 0.0163(15) 0.0214(11) 0.0241(15) -0.0017(10) 0.0132(13) -0.0006(10)
N7 0.021(3) 0.0100(17) 0.026(2) 0.0024(16) 0.019(2) 0.0004(16)
N8 0.012(2) 0.0207(18) 0.019(2) 0.0034(18) 0.011(2) 0.0003(19)
C3 0.0249(14) 0.0176(11) 0.0374(15) 0.0066(10) 0.0233(13) 0.0029(10)
C4 0.0255(14) 0.0255(13) 0.0278(14) -0.0005(11) 0.0197(13) -0.0033(11)
C7 0.0286(15) 0.0195(11) 0.0419(18) 0.0049(12) 0.0269(15) 0.0007(11)
C8 0.0266(15) 0.0399(16) 0.0341(17) 0.0027(14) 0.0241(15) -0.0006(13)
C12 0.0254(13) 0.0233(10) 0.0355(13) 0.0002(9) 0.0218(12) 0.0022(9)
C15 0.0171(16) 0.0307(13) 0.0269(15) -0.0055(10) 0.0148(14) -0.0026(11)
C18 0.0223(18) 0.0374(16) 0.0273(17) 0.0008(13) 0.0182(16) -0.0002(15)
C19 0.0244(13) 0.0359(11) 0.0332(13) -0.0040(9) 0.0216(12) -0.0018(10)
C21 0.0162(15) 0.0261(13) 0.0229(16) -0.0043(11) 0.0127(14) -0.0035(11)
C23 0.026(2) 0.0309(14) 0.0345(18) -0.0026(13) 0.0220(17) 0.0007(13)
C24 0.028(2) 0.0385(15) 0.034(2) -0.0033(13) 0.0244(19) -0.0033(14)
C25 0.0173(16) 0.0218(12) 0.0234(16) -0.0015(10) 0.0123(14) -0.0006(11)
C26 0.028(2) 0.028(2) 0.033(2) 0.0032(16) 0.0225(19) 0.0021(17)
C27 0.012(3) 0.0260(19) 0.026(2) -0.0089(17) 0.013(2) -0.0037(18)
C28 0.016(3) 0.034(2) 0.022(3) 0.003(2) 0.016(3) -0.001(2)
C29 0.005(2) 0.0275(16) 0.012(2) -0.0031(14) 0.0045(19) -0.0070(16)
C30 0.008(2) 0.0171(15) 0.016(2) -0.0002(14) 0.008(2) -0.0010(15)
C31 0.014(3) 0.0127(18) 0.027(2) 0.0007(17) 0.012(2) -0.0012(18)
C32 0.022(3) 0.0126(18) 0.027(3) 0.0054(17) 0.019(3) 0.0003(17)
C42 0.005(2) 0.0189(14) 0.021(2) -0.0057(13) 0.0066(19) -0.0017(14)

loop_
_atom_type_symbol
_atom_type_description
_atom_type_scat_dispersion_real
_atom_type_scat_dispersion_imag
_atom_type_scat_source
C C 0.0033 0.0016 'International Tables Vol C Tables 4.2.6.8 and 6.1.1.4'
H H 0.0000 0.0000 'International Tables Vol C Tables 4.2.6.8 and 6.1.1.4'
F F 0.0171 0.0103 'International Tables Vol C Tables 4.2.6.8 and 6.1.1.4'
N N 0.0061 0.0033 'International Tables Vol C Tables 4.2.6.8 and 6.1.1.4'
Ni Ni 0.3393 1.1124 'International Tables Vol C Tables 4.2.6.8 and 6.1.1.4'

loop_
_exptl_crystal_face_index_h
_exptl_crystal_face_index_k
_exptl_crystal_face_index_l
_exptl_crystal_face_perp_dist
-12 -4 2 0.0855
-11 1 -7 0.0756
-1 6 -14 0.0526
8 -3 10 0.0564
-5 -26 10 0.0548
-2 -42 6 0.0551
1 -49 1 0.0586
3 38 -8 0.0510
4 -41 -6 0.0749
1 46 -5 0.0612
-3 31 -11 0.0565
0 27 -12 0.0512
10 -27 -1 0.0830
4 -33 9 0.0588
8 -3 -10 0.0979
-3 -18 13 0.0495
0 -27 12 0.0512
12 7 0 0.0744
11 5 6 0.0579
9 3 9 0.0530
-1 -5 14 0.0475
2 32 10 0.0539
8 33 -4 0.0586
-3 -34 -9 0.0512
-8 -37 0 0.0532
-5 -38 -7 0.0451
-3 13 13 0.0605
8 36 -2 0.0584
1 48 2 0.0668
-1 -48 -2 0.0541
-4 34 9 0.0810
-1 37 -9 0.0486
-8 17 9 0.0899
-7 17 -10 0.0662
-11 5 4 0.0904
-11 -20 -3 0.0672
10 19 7 0.0505
7 16 11 0.0547
-3 -43 -6 0.0416
-5 -44 0 0.0461

loop_
_geom_angle_atom_site_label_1
_geom_angle_atom_site_label_2
_geom_angle_atom_site_label_3
_geom_angle
_geom_angle_site_symmetry_1
_geom_angle_site_symmetry_3
_geom_angle_publ_flag
N1 Ni1 C11 33.16(14) . . ?
N2 Ni1 N1 66.97(14) . . ?
N2 Ni1 C11 33.82(13) . . ?
N3 Ni1 N4 63.3(5) . . ?
N3 Ni1 C37 33.9(5) . . ?
N4 Ni1 C37 29.5(5) . . ?
C1 Ni1 N1 105.80(15) . . ?
C1 Ni1 N2 172.20(15) . . ?
C1 Ni1 N3 148.7(4) . . ?
C1 Ni1 N4 85.7(4) . . ?
C1 Ni1 C11 138.93(14) . . ?
C1 Ni1 C37 115.1(4) . . ?
C2 Ni1 N1 160.32(15) . . ?
C2 Ni1 N2 93.80(14) . . ?
C2 Ni1 N3 117.6(4) . . ?
C2 Ni1 N4 176.9(4) . . ?
C2 Ni1 C1 93.61(15) . . ?
C2 Ni1 C11 127.44(14) . . ?
C2 Ni1 C37 151.2(4) . . ?
C11 N1 Ni1 91.3(2) . . ?
C20 N1 Ni1 152.5(3) . . ?
C20 N1 C11 116.0(4) . . ?
C10 N2 Ni1 149.1(3) . . ?
C10 N2 C11 117.9(4) . . ?
C11 N2 Ni1 93.0(2) . . ?
C36 N3 Ni1 144.9(13) . . ?
C36 N3 C37 125.2(16) . . ?
C37 N3 Ni1 89.8(9) . . ?
C35 N4 Ni1 150.0(11) . . ?
C37 N4 Ni1 90.6(11) . . ?
C37 N4 C35 119.3(14) . . ?
F6 C1 Ni1 119.0(2) . . ?
F6 C1 F7 104.1(3) . . ?
F6 C1 C5 104.5(3) . . ?
F7 C1 Ni1 107.2(2) . . ?
F7 C1 C5 103.9(3) . . ?
C5 C1 Ni1 116.6(2) . . ?
F1 C2 Ni1 108.7(2) . . ?
F1 C2 C6 103.9(3) . . ?
F2 C2 Ni1 119.0(2) . . ?
F2 C2 F1 102.8(3) . . ?
F2 C2 C6 105.2(3) . . ?
C6 C2 Ni1 115.5(3) . . ?
F8 C5 C1 111.4(3) . . ?
F9 C5 F8 106.1(3) . . ?
F9 C5 C1 111.2(3) . . ?
F10 C5 F8 107.0(3) . . ?
F10 C5 F9 108.0(3) . . ?
F10 C5 C1 112.8(3) . . ?
F3 C6 F5 107.2(3) . . ?
F3 C6 C2 110.3(3) . . ?
F4 C6 F3 107.4(3) . . ?
F4 C6 F5 107.6(3) . . ?
F4 C6 C2 111.9(3) . . ?
F5 C6 C2 112.1(3) . . ?
H9A C9 H9B 109.5 . . ?
H9A C9 H9C 109.5 . . ?
H9B C9 H9C 109.5 . . ?
C20 C9 H9A 109.5 . . ?
C20 C9 H9B 109.5 . . ?
C20 C9 H9C 109.5 . . ?
N2 C10 H10 119.0 . . ?
N2 C10 C17 121.9(4) . . ?
C17 C10 H10 119.0 . . ?
N1 C11 Ni1 55.5(2) . . ?
N1 C11 N2 108.7(4) . . ?
N1 C11 C22 126.8(4) . . ?
N2 C11 Ni1 53.2(2) . . ?
C22 C11 Ni1 177.2(3) . . ?
C22 C11 N2 124.5(4) . . ?
C17 C13 H13 120.6 . . ?
C17 C13 C22 118.7(5) . . ?
C22 C13 H13 120.6 . . ?
C16 C14 H14 120.9 . . ?
C16 C14 C22 118.3(4) . . ?
C22 C14 H14 120.9 . . ?
C14 C16 H16 118.9 . . ?
C14 C16 C20 122.2(4) . . ?
C20 C16 H16 118.9 . . ?
C10 C17 H17 119.4 . . ?
C13 C17 C10 121.1(4) . . ?
C13 C17 H17 119.4 . . ?
N1 C20 C9 120.8(4) . . ?
N1 C20 C16 120.8(4) . . ?
C16 C20 C9 118.4(4) . . ?
C11 C22 C13 115.8(4) . . ?
C11 C22 C14 115.9(4) . . ?
C14 C22 C13 128.3(4) . . ?
C35 C33 H33 119.2 . . ?
C35 C33 C41 121.6(17) . . ?
C41 C33 H33 119.2 . . ?
C39 C34 H34 117.0 . . ?
C40 C34 H34 117.0 . . ?
C40 C34 C39 126.0(16) . . ?
N4 C35 H35 120.4 . . ?
C33 C35 N4 119.1(16) . . ?
C33 C35 H35 120.4 . . ?
N3 C36 C38 121.4(16) . . ?
N3 C36 C39 120.0(16) . . ?
C38 C36 C39 118.4(16) . . ?
N3 C37 Ni1 56.2(8) . . ?
N3 C37 C40 120.0(15) . . ?
N4 C37 Ni1 59.9(10) . . ?
N4 C37 N3 116.0(16) . . ?
N4 C37 C40 124.0(15) . . ?
C40 C37 Ni1 175.5(12) . . ?
C36 C38 H38A 109.5 . . ?
C36 C38 H38B 109.5 . . ?
C36 C38 H38C 109.5 . . ?
H38A C38 H38B 109.5 . . ?
H38A C38 H38C 109.5 . . ?
H38B C38 H38C 109.5 . . ?
C34 C39 H39 123.0 . . ?
C36 C39 C34 114.0(15) . . ?
C36 C39 H39 123.0 . . ?
C34 C40 C37 114.7(16) . . ?
C34 C40 C41 130.2(18) . . ?
C41 C40 C37 115.1(15) . . ?
C33 C41 H41 119.6 . . ?
C40 C41 C33 120.8(16) . . ?
C40 C41 H41 119.6 . . ?
N5 Ni2 N6 66.1(2) . . ?
N5 Ni2 C21 32.55(18) . . ?
N6 Ni2 C21 33.58(18) . . ?
N7 Ni2 N8 67.4(3) . . ?
N7 Ni2 C30 33.9(3) . . ?
N8 Ni2 C30 33.5(3) . . ?
C3 Ni2 N5 93.35(19) . . ?
C3 Ni2 N6 159.48(18) . . ?
C3 Ni2 N7 177.0(3) . . ?
C3 Ni2 N8 109.6(3) . . ?
C3 Ni2 C21 125.90(17) . . ?
C3 Ni2 C30 143.1(2) . . ?
C4 Ni2 N5 172.99(18) . . ?
C4 Ni2 N6 106.90(17) . . ?
C4 Ni2 N7 89.4(3) . . ?
C4 Ni2 N8 156.6(3) . . ?
C4 Ni2 C3 93.62(15) . . ?
C4 Ni2 C21 140.46(16) . . ?
C4 Ni2 C30 123.2(2) . . ?
C18 N5 Ni2 147.1(4) . . ?
C21 N5 Ni2 93.8(3) . . ?
C21 N5 C18 119.1(5) . . ?
C21 N6 Ni2 90.6(3) . . ?
C25 N6 Ni2 152.7(4) . . ?
C25 N6 C21 116.7(5) . . ?
C30 N7 Ni2 92.4(5) . . ?
C32 N7 Ni2 151.9(7) . . ?
C32 N7 C30 115.7(7) . . ?
C29 N8 Ni2 150.4(7) . . ?
C29 N8 C30 119.4(8) . . ?
C30 N8 Ni2 90.2(5) . . ?
F11 C3 Ni2 109.0(2) . . ?
F11 C3 C7 104.6(3) . . ?
F12 C3 Ni2 119.1(2) . . ?
F12 C3 F11 103.6(3) . . ?
F12 C3 C7 104.6(3) . . ?
C7 C3 Ni2 114.5(2) . . ?
F16 C4 Ni2 118.5(2) . . ?
F16 C4 F17 104.2(3) . . ?
F16 C4 C8 104.5(3) . . ?
F17 C4 Ni2 109.4(2) . . ?
F17 C4 C8 103.9(3) . . ?
C8 C4 Ni2 115.0(2) . . ?
F13 C7 F14 107.1(3) . . ?
F13 C7 F15 107.5(3) . . ?
F13 C7 C3 111.6(3) . . ?
F14 C7 C3 112.0(3) . . ?
F15 C7 F14 107.7(3) . . ?
F15 C7 C3 110.7(3) . . ?
F18 C8 C4 111.0(3) . . ?
F19 C8 F18 106.6(3) . . ?
F19 C8 F20 108.0(3) . . ?
F19 C8 C4 112.2(3) . . ?
F20 C8 F18 106.3(3) . . ?
F20 C8 C4 112.4(3) . . ?
C23 C12 H12 122.5 . . ?
C23 C12 C25 114.9(4) . . ?
C25 C12 H12 122.5 . . ?
C31 C12 H12A 117.1 . . ?
C42 C12 H12A 117.1 . . ?
C42 C12 C31 125.8(5) . . ?
C19 C15 C21 113.9(4) . . ?
C19 C15 C23 130.6(5) . . ?
C23 C15 C21 115.5(5) . . ?
N5 C18 H18 120.0 . . ?
N5 C18 C24 120.0(5) . . ?
C24 C18 H18 120.0 . . ?
C15 C19 H19 116.7 . . ?
C15 C19 C24 126.5(4) . . ?
C24 C19 H19 116.7 . . ?
C27 C19 H19A 124.8 . . ?
C27 C19 C29 110.5(5) . . ?
C29 C19 H19A 124.8 . . ?
N5 C21 Ni2 53.7(3) . . ?
N5 C21 N6 109.5(4) . . ?
N5 C21 C15 124.6(5) . . ?
N6 C21 Ni2 55.8(2) . . ?
N6 C21 C15 125.9(5) . . ?
C15 C21 Ni2 178.1(4) . . ?
C12 C23 H23 118.7 . . ?
C15 C23 C12 122.7(4) . . ?
C15 C23 H23 118.7 . . ?
C18 C24 H24 122.1 . . ?
C19 C24 C18 115.8(5) . . ?
C19 C24 H24 122.1 . . ?
N6 C25 C12 124.2(5) . . ?
N6 C25 C26 119.0(5) . . ?
C12 C25 C26 116.7(4) . . ?
C25 C26 H26A 109.5 . . ?
C25 C26 H26B 109.5 . . ?
C25 C26 H26C 109.5 . . ?
H26A C26 H26B 109.5 . . ?
H26A C26 H26C 109.5 . . ?
H26B C26 H26C 109.5 . . ?
C19 C27 H27 117.6 . . ?
C42 C27 C19 124.8(7) . . ?
C42 C27 H27 117.6 . . ?
H28A C28 H28B 109.5 . . ?
H28A C28 H28C 109.5 . . ?
H28B C28 H28C 109.5 . . ?
C29 C28 H28A 109.5 . . ?
C29 C28 H28B 109.5 . . ?
C29 C28 H28C 109.5 . . ?
N8 C29 C19 124.1(7) . . ?
N8 C29 C28 122.2(8) . . ?
C28 C29 C19 113.6(6) . . ?
N7 C30 Ni2 53.7(4) . . ?
N7 C30 C42 125.1(8) . . ?
N8 C30 Ni2 56.3(4) . . ?
N8 C30 N7 110.1(7) . . ?
N8 C30 C42 124.9(8) . . ?
C42 C30 Ni2 178.1(6) . . ?
C12 C31 H31 123.1 . . ?
C32 C31 C12 113.9(7) . . ?
C32 C31 H31 123.1 . . ?
N7 C32 C31 124.5(9) . . ?
N7 C32 H32 117.7 . . ?
C31 C32 H32 117.7 . . ?
C12 C42 C27 128.8(7) . . ?
C12 C42 C30 115.1(7) . . ?
C30 C42 C27 116.1(8) . . ?

loop_
_geom_bond_atom_site_label_1
_geom_bond_atom_site_label_2
_geom_bond_distance
_geom_bond_site_symmetry_2
_geom_bond_publ_flag
Ni1 N1 2.050(4) . ?
Ni1 N2 1.994(3) . ?
Ni1 N3 2.037(13) . ?
Ni1 N4 2.120(13) . ?
Ni1 C1 1.907(4) . ?
Ni1 C2 1.895(4) . ?
Ni1 C11 2.486(4) . ?
Ni1 C37 2.450(17) . ?
F1 C2 1.397(4) . ?
F2 C2 1.371(4) . ?
F3 C6 1.335(5) . ?
F4 C6 1.332(5) . ?
F5 C6 1.349(4) . ?
F6 C1 1.372(4) . ?
F7 C1 1.391(4) . ?
F8 C5 1.345(5) . ?
F9 C5 1.335(4) . ?
F10 C5 1.320(4) . ?
N1 C11 1.360(5) . ?
N1 C20 1.333(5) . ?
N2 C10 1.304(5) . ?
N2 C11 1.386(5) . ?
N3 C36 1.29(2) . ?
N3 C37 1.37(2) . ?
N4 C35 1.50(2) . ?
N4 C37 1.205(19) . ?
C1 C5 1.544(5) . ?
C2 C6 1.537(5) . ?
C9 H9A 0.9600 . ?
C9 H9B 0.9600 . ?
C9 H9C 0.9600 . ?
C9 C20 1.502(6) . ?
C10 H10 0.9300 . ?
C10 C17 1.425(7) . ?
C11 C22 1.381(6) . ?
C13 H13 0.9300 . ?
C13 C17 1.338(8) . ?
C13 C22 1.461(7) . ?
C14 H14 0.9300 . ?
C14 C16 1.334(8) . ?
C14 C22 1.427(6) . ?
C16 H16 0.9300 . ?
C16 C20 1.434(6) . ?
C17 H17 0.9300 . ?
C33 H33 0.9300 . ?
C33 C35 1.26(2) . ?
C33 C41 1.46(2) . ?
C34 H34 0.9300 . ?
C34 C39 1.51(3) . ?
C34 C40 1.29(2) . ?
C35 H35 0.9300 . ?
C36 C38 1.34(2) . ?
C36 C39 1.47(2) . ?
C37 C40 1.52(2) . ?
C38 H38A 0.9600 . ?
C38 H38B 0.9600 . ?
C38 H38C 0.9600 . ?
C39 H39 0.9300 . ?
C40 C41 1.31(2) . ?
C41 H41 0.9300 . ?
Ni2 N5 2.009(4) . ?
Ni2 N6 2.059(4) . ?
Ni2 N7 1.983(6) . ?
Ni2 N8 2.045(8) . ?
Ni2 C3 1.900(3) . ?
Ni2 C4 1.900(3) . ?
Ni2 C21 2.488(5) . ?
Ni2 C30 2.457(8) . ?
F11 C3 1.386(4) . ?
F12 C3 1.379(4) . ?
F13 C7 1.327(5) . ?
F14 C7 1.343(4) . ?
F15 C7 1.339(4) . ?
F16 C4 1.356(4) . ?
F17 C4 1.391(4) . ?
F18 C8 1.345(4) . ?
F19 C8 1.323(4) . ?
F20 C8 1.338(4) . ?
N5 C18 1.345(7) . ?
N5 C21 1.342(7) . ?
N6 C21 1.377(7) . ?
N6 C25 1.331(6) . ?
N7 C30 1.371(11) . ?
N7 C32 1.308(10) . ?
N8 C29 1.330(11) . ?
N8 C30 1.355(11) . ?
C3 C7 1.537(4) . ?
C4 C8 1.546(5) . ?
C12 H12 0.9300 . ?
C12 H12A 0.9300 . ?
C12 C23 1.422(7) . ?
C12 C25 1.463(6) . ?
C12 C31 1.417(10) . ?
C12 C42 1.275(9) . ?
C15 C19 1.321(6) . ?
C15 C21 1.402(7) . ?
C15 C23 1.400(7) . ?
C18 H18 0.9300 . ?
C18 C24 1.428(8) . ?
C19 H19 0.9300 . ?
C19 H19A 0.9300 . ?
C19 C24 1.373(7) . ?
C19 C27 1.459(11) . ?
C19 C29 1.522(9) . ?
C23 H23 0.9300 . ?
C24 H24 0.9300 . ?
C25 C26 1.485(8) . ?
C26 H26A 0.9600 . ?
C26 H26B 0.9600 . ?
C26 H26C 0.9600 . ?
C27 H27 0.9300 . ?
C27 C42 1.403(13) . ?
C28 H28A 0.9600 . ?
C28 H28B 0.9600 . ?
C28 H28C 0.9600 . ?
C28 C29 1.505(12) . ?
C30 C42 1.396(10) . ?
C31 H31 0.9300 . ?
C31 C32 1.401(11) . ?
C32 H32 0.9300 . ?

loop_
_geom_torsion_atom_site_label_1
_geom_torsion_atom_site_label_2
_geom_torsion_atom_site_label_3
_geom_torsion_atom_site_label_4
_geom_torsion
_geom_torsion_site_symmetry_1
_geom_torsion_site_symmetry_2
_geom_torsion_site_symmetry_3
_geom_torsion_site_symmetry_4
_geom_torsion_publ_flag
Ni1 N1 C11 N2 -1.4(3) . . . . ?
Ni1 N1 C11 C22 178.2(4) . . . . ?
Ni1 N1 C20 C9 4.7(9) . . . . ?
Ni1 N1 C20 C16 -173.6(5) . . . . ?
Ni1 N2 C10 C17 179.2(5) . . . . ?
Ni1 N2 C11 N1 1.4(3) . . . . ?
Ni1 N2 C11 C22 -178.2(4) . . . . ?
Ni1 N3 C36 C38 -4(3) . . . . ?
Ni1 N3 C36 C39 172.0(12) . . . . ?
Ni1 N3 C37 N4 4.1(14) . . . . ?
Ni1 N3 C37 C40 -177.2(11) . . . . ?
Ni1 N4 C35 C33 -176.8(15) . . . . ?
Ni1 N4 C37 N3 -4.0(13) . . . . ?
Ni1 N4 C37 C40 177.4(13) . . . . ?
Ni1 C1 C5 F8 66.3(4) . . . . ?
Ni1 C1 C5 F9 -51.8(4) . . . . ?
Ni1 C1 C5 F10 -173.3(3) . . . . ?
Ni1 C2 C6 F3 65.7(4) . . . . ?
Ni1 C2 C6 F4 -53.9(4) . . . . ?
Ni1 C2 C6 F5 -174.8(3) . . . . ?
F1 C2 C6 F3 -175.3(3) . . . . ?
F1 C2 C6 F4 65.1(4) . . . . ?
F1 C2 C6 F5 -55.9(4) . . . . ?
F2 C2 C6 F3 -67.6(4) . . . . ?
F2 C2 C6 F4 172.8(3) . . . . ?
F2 C2 C6 F5 51.8(4) . . . . ?
F6 C1 C5 F8 -67.1(4) . . . . ?
F6 C1 C5 F9 174.7(3) . . . . ?
F6 C1 C5 F10 53.2(4) . . . . ?
F7 C1 C5 F8 -175.9(3) . . . . ?
F7 C1 C5 F9 65.9(4) . . . . ?
F7 C1 C5 F10 -55.6(4) . . . . ?
N1 Ni1 C2 F1 -24.4(6) . . . . ?
N1 Ni1 C2 F2 -141.5(4) . . . . ?
N1 Ni1 C2 C6 91.8(5) . . . . ?
N1 C11 C22 C13 179.0(5) . . . . ?
N1 C11 C22 C14 -1.5(7) . . . . ?
N2 Ni1 C2 F1 -36.3(3) . . . . ?
N2 Ni1 C2 F2 -153.4(3) . . . . ?
N2 Ni1 C2 C6 80.0(3) . . . . ?
N2 C10 C17 C13 -3.5(10) . . . . ?
N2 C11 C22 C13 -1.5(7) . . . . ?
N2 C11 C22 C14 178.0(4) . . . . ?
N3 Ni1 C2 F1 -36.8(5) . . . . ?
N3 Ni1 C2 F2 -153.8(4) . . . . ?
N3 Ni1 C2 C6 79.5(5) . . . . ?
N3 C36 C39 C34 5(2) . . . . ?
N3 C37 C40 C34 1(2) . . . . ?
N3 C37 C40 C41 -177.5(14) . . . . ?
N4 C37 C40 C34 -180.0(15) . . . . ?
N4 C37 C40 C41 1(2) . . . . ?
C1 Ni1 C2 F1 146.1(2) . . . . ?
C1 Ni1 C2 F2 29.1(3) . . . . ?
C1 Ni1 C2 C6 -97.6(3) . . . . ?
C10 N2 C11 Ni1 178.4(5) . . . . ?
C10 N2 C11 N1 179.8(4) . . . . ?
C10 N2 C11 C22 0.2(7) . . . . ?
C11 Ni1 C2 F1 -32.6(3) . . . . ?
C11 Ni1 C2 F2 -149.7(2) . . . . ?
C11 Ni1 C2 C6 83.7(3) . . . . ?
C11 N1 C20 C9 178.8(4) . . . . ?
C11 N1 C20 C16 0.5(6) . . . . ?
C11 N2 C10 C17 2.3(8) . . . . ?
C14 C16 C20 N1 -1.3(7) . . . . ?
C14 C16 C20 C9 -179.7(5) . . . . ?
C16 C14 C22 C11 0.6(7) . . . . ?
C16 C14 C22 C13 -180.0(6) . . . . ?
C17 C13 C22 C11 0.2(8) . . . . ?
C17 C13 C22 C14 -179.2(6) . . . . ?
C20 N1 C11 Ni1 -177.3(4) . . . . ?
C20 N1 C11 N2 -178.7(3) . . . . ?
C20 N1 C11 C22 1.0(6) . . . . ?
C22 C13 C17 C10 2.1(10) . . . . ?
C22 C14 C16 C20 0.7(8) . . . . ?
C34 C40 C41 C33 -179.1(16) . . . . ?
C35 N4 C37 Ni1 -177.5(15) . . . . ?
C35 N4 C37 N3 178.5(12) . . . . ?
C35 N4 C37 C40 0(2) . . . . ?
C35 C33 C41 C40 -1(3) . . . . ?
C36 N3 C37 Ni1 177.5(17) . . . . ?
C36 N3 C37 N4 -178.4(16) . . . . ?
C36 N3 C37 C40 0(2) . . . . ?
C37 Ni1 C2 F1 -30.3(8) . . . . ?
C37 Ni1 C2 F2 -147.3(7) . . . . ?
C37 Ni1 C2 C6 86.0(8) . . . . ?
C37 N3 C36 C38 -179.3(16) . . . . ?
C37 N3 C36 C39 -4(3) . . . . ?
C37 N4 C35 C33 -2(2) . . . . ?
C37 C40 C41 C33 0(2) . . . . ?
C38 C36 C39 C34 -179.3(16) . . . . ?
C39 C34 C40 C37 0(2) . . . . ?
C39 C34 C40 C41 179.1(18) . . . . ?
C40 C34 C39 C36 -3(2) . . . . ?
C41 C33 C35 N4 2(2) . . . . ?
Ni2 N5 C18 C24 -177.8(5) . . . . ?
Ni2 N5 C21 N6 -1.1(4) . . . . ?
Ni2 N5 C21 C15 179.3(4) . . . . ?
Ni2 N6 C21 N5 1.1(4) . . . . ?
Ni2 N6 C21 C15 -179.3(4) . . . . ?
Ni2 N6 C25 C12 -179.9(5) . . . . ?
Ni2 N6 C25 C26 1.8(10) . . . . ?
Ni2 N7 C30 N8 -0.4(7) . . . . ?
Ni2 N7 C30 C42 178.2(7) . . . . ?
Ni2 N7 C32 C31 -176.8(10) . . . . ?
Ni2 N8 C29 C19 176.5(8) . . . . ?
Ni2 N8 C29 C28 -2.2(16) . . . . ?
Ni2 N8 C30 N7 0.4(7) . . . . ?
Ni2 N8 C30 C42 -178.3(7) . . . . ?
Ni2 C3 C7 F13 64.7(3) . . . . ?
Ni2 C3 C7 F14 -175.2(2) . . . . ?
Ni2 C3 C7 F15 -55.0(4) . . . . ?
Ni2 C4 C8 F18 -58.3(4) . . . . ?
Ni2 C4 C8 F19 60.9(4) . . . . ?
Ni2 C4 C8 F20 -177.2(3) . . . . ?
F11 C3 C7 F13 -176.1(2) . . . . ?
F11 C3 C7 F14 -56.0(4) . . . . ?
F11 C3 C7 F15 64.2(3) . . . . ?
F12 C3 C7 F13 -67.4(3) . . . . ?
F12 C3 C7 F14 52.6(4) . . . . ?
F12 C3 C7 F15 172.8(3) . . . . ?
F16 C4 C8 F18 170.2(3) . . . . ?
F16 C4 C8 F19 -70.7(4) . . . . ?
F16 C4 C8 F20 51.3(4) . . . . ?
F17 C4 C8 F18 61.2(4) . . . . ?
F17 C4 C8 F19 -179.6(3) . . . . ?
F17 C4 C8 F20 -57.7(4) . . . . ?
N5 C18 C24 C19 2.3(7) . . . . ?
N6 Ni2 C4 F16 -149.8(3) . . . . ?
N6 Ni2 C4 F17 -30.8(2) . . . . ?
N6 Ni2 C4 C8 85.6(3) . . . . ?
N7 Ni2 C4 F16 -150.0(3) . . . . ?
N7 Ni2 C4 F17 -30.9(3) . . . . ?
N7 Ni2 C4 C8 85.5(3) . . . . ?
N7 C30 C42 C12 0.7(11) . . . . ?
N7 C30 C42 C27 -179.9(7) . . . . ?
N8 Ni2 C4 F16 -143.1(6) . . . . ?
N8 Ni2 C4 F17 -24.1(7) . . . . ?
N8 Ni2 C4 C8 92.4(6) . . . . ?
N8 C30 C42 C12 179.1(7) . . . . ?
N8 C30 C42 C27 -1.5(11) . . . . ?
C3 Ni2 C4 F16 29.8(3) . . . . ?
C3 Ni2 C4 F17 148.8(2) . . . . ?
C3 Ni2 C4 C8 -94.8(3) . . . . ?
C12 C31 C32 N7 -1.4(12) . . . . ?
C15 C19 C24 C18 -3.9(7) . . . . ?
C18 N5 C21 Ni2 -178.2(5) . . . . ?
C18 N5 C21 N6 -179.3(4) . . . . ?
C18 N5 C21 C15 1.1(7) . . . . ?
C19 C15 C21 N5 -2.2(7) . . . . ?
C19 C15 C21 N6 178.2(4) . . . . ?
C19 C15 C23 C12 -179.0(4) . . . . ?
C19 C27 C42 C12 -177.6(7) . . . . ?
C19 C27 C42 C30 3.1(11) . . . . ?
C21 Ni2 C4 F16 -148.6(2) . . . . ?
C21 Ni2 C4 F17 -29.5(3) . . . . ?
C21 Ni2 C4 C8 86.9(3) . . . . ?
C21 N5 C18 C24 -1.1(7) . . . . ?
C21 N6 C25 C12 -1.2(6) . . . . ?
C21 N6 C25 C26 -179.5(4) . . . . ?
C21 C15 C19 C24 3.7(7) . . . . ?
C21 C15 C23 C12 -0.8(7) . . . . ?
C23 C12 C25 N6 0.2(6) . . . . ?
C23 C12 C25 C26 178.5(4) . . . . ?
C23 C15 C19 C24 -178.0(5) . . . . ?
C23 C15 C21 N5 179.2(4) . . . . ?
C23 C15 C21 N6 -0.3(7) . . . . ?
C25 N6 C21 Ni2 -179.4(4) . . . . ?
C25 N6 C21 N5 -178.3(4) . . . . ?
C25 N6 C21 C15 1.3(7) . . . . ?
C25 C12 C23 C15 0.8(6) . . . . ?
C27 C19 C29 N8 4.2(8) . . . . ?
C27 C19 C29 C28 -177.0(6) . . . . ?
C29 N8 C30 Ni2 179.8(8) . . . . ?
C29 N8 C30 N7 -179.8(7) . . . . ?
C29 N8 C30 C42 1.5(12) . . . . ?
C29 C19 C27 C42 -4.2(9) . . . . ?
C30 Ni2 C4 F16 -148.2(3) . . . . ?
C30 Ni2 C4 F17 -29.1(3) . . . . ?
C30 Ni2 C4 C8 87.3(3) . . . . ?
C30 N7 C32 C31 1.3(13) . . . . ?
C30 N8 C29 C19 -3.1(11) . . . . ?
C30 N8 C29 C28 178.2(7) . . . . ?
C31 C12 C42 C27 179.8(7) . . . . ?
C31 C12 C42 C30 -0.9(10) . . . . ?
C32 N7 C30 Ni2 -179.1(9) . . . . ?
C32 N7 C30 N8 -179.5(7) . . . . ?
C32 N7 C30 C42 -0.9(12) . . . . ?
C42 C12 C31 C32 1.3(10) . . . . ?

loop_
_twin_individual_id
_twin_individual_mass_fraction_refined
1 0.6719(10)
2 0.3281(10)
